data_1549692
loop_
_publ_author_name
'Umetani, Masataka'
'Tanaka, Takayuki'
'Osuka, Atsuhiro'

_publ_section_title
;
 Conjugated double helices via self-dimerization of
 \a,\a&#x2019;-Dianilinotripyrrins
;
_journal_name_full 'Chemical Science'
_journal_paper_doi 10.1039/C8SC02739K
_journal_year 2018
_chemical_formula_moiety '2(C42 H25 F12 N5), C H2 Cl'
_chemical_formula_sum 'C85 H52 Cl2 F24 N10'
_chemical_formula_weight 1740.29
_chemical_name_common 1,14-bis(m-bis(trifluoromethyl)phenyl)-5,10-diphenyltripyrrin
_chemical_name_systematic 1,14-bis(m-bis(trifluoromethyl)phenyl)-5,10-diphenyltripyrrin
_space_group_crystal_system triclinic
_space_group_IT_number 2
_space_group_name_Hall '-P 1'
_space_group_name_H-M_alt 'P -1'
_symmetry_space_group_name_Hall '-P 1'
_symmetry_space_group_name_H-M 'P -1'
_atom_sites_solution_hydrogens geom
_audit_creation_method SHELXL-2014/7
_audit_update_record
;
2018-06-18 deposited with the CCDC.
2018-07-17 downloaded from the CCDC.
;
_cell_angle_alpha 88.275(2)
_cell_angle_beta 83.194(2)
_cell_angle_gamma 84.9550(10)
_cell_formula_units_Z 2
_cell_length_a 12.9577(2)
_cell_length_b 14.3835(2)
_cell_length_c 20.7824(5)
_cell_measurement_reflns_used 27249
_cell_measurement_temperature 93(2)
_cell_measurement_theta_max 73.6380
_cell_measurement_theta_min 2.1410
_cell_volume 3830.41(12)
_computing_structure_refinement 'SHELXL-2014/7 (Sheldrick, 2014)'
_diffrn_ambient_temperature 93(2)
_diffrn_detector_area_resol_mean 5.8140
_diffrn_measured_fraction_theta_full 0.973
_diffrn_measured_fraction_theta_max 0.973
_diffrn_measurement_device_type 'Rigaku XtaLAB P200'
_diffrn_measurement_method \w
_diffrn_radiation_type CuK\a
_diffrn_radiation_wavelength 1.54184
_diffrn_reflns_av_R_equivalents 0.0379
_diffrn_reflns_av_unetI/netI 0.0321
_diffrn_reflns_Laue_measured_fraction_full 0.973
_diffrn_reflns_Laue_measured_fraction_max 0.973
_diffrn_reflns_limit_h_max 13
_diffrn_reflns_limit_h_min -14
_diffrn_reflns_limit_k_max 16
_diffrn_reflns_limit_k_min -16
_diffrn_reflns_limit_l_max 24
_diffrn_reflns_limit_l_min -24
_diffrn_reflns_number 46609
_diffrn_reflns_point_group_measured_fraction_full 0.973
_diffrn_reflns_point_group_measured_fraction_max 0.973
_diffrn_reflns_theta_full 62.996
_diffrn_reflns_theta_max 62.996
_diffrn_reflns_theta_min 2.141
_exptl_absorpt_coefficient_mu 1.767
_exptl_absorpt_correction_T_max 1.00000
_exptl_absorpt_correction_T_min 0.79189
_exptl_absorpt_correction_type multi-scan
_exptl_absorpt_process_details 'REQAB (Rigaku, 1998)'
_exptl_crystal_colour Purple
_exptl_crystal_density_diffrn 1.509
_exptl_crystal_description Prism
_exptl_crystal_F_000 1764
_exptl_crystal_recrystallization_method 'Vapour deposition'
_exptl_crystal_size_max 0.23
_exptl_crystal_size_mid 0.12
_exptl_crystal_size_min 0.07
_refine_diff_density_max 1.257
_refine_diff_density_min -0.635
_refine_diff_density_rms 0.176
_refine_ls_extinction_method none
_refine_ls_goodness_of_fit_ref 1.073
_refine_ls_hydrogen_treatment constr
_refine_ls_matrix_type full
_refine_ls_number_parameters 1183
_refine_ls_number_reflns 12042
_refine_ls_number_restraints 408
_refine_ls_restrained_S_all 1.058
_refine_ls_R_factor_all 0.1478
_refine_ls_R_factor_gt 0.1391
_refine_ls_shift/su_max 0.005
_refine_ls_shift/su_mean 0.000
_refine_ls_structure_factor_coef Fsqd
_refine_ls_weighting_details 'w=1/[\s^2^(Fo^2^)+(0.1000P)^2^+115.0955P] where P=(Fo^2^+2Fc^2^)/3'
_refine_ls_weighting_scheme calc
_refine_ls_wR_factor_gt 0.4020
_refine_ls_wR_factor_ref 0.4053
_reflns_Friedel_coverage 0.000
_reflns_number_gt 10226
_reflns_number_total 12042
_reflns_threshold_expression 'I > 2\s(I)'
_cod_data_source_file c8sc02739k2.cif
_cod_data_source_block 180608umetani
_cod_database_code 1549692
_shelx_shelxl_version_number 2014/7
_shelx_space_group_comment
;
The symmetry employed for this shelxl refinement is uniquely defined
by the following loop, which should always be used as a source of
symmetry information in preference to the above space-group names.
They are only intended as comments.
;

loop_
_space_group_symop_operation_xyz
'x, y, z'
'-x, -y, -z'

loop_
_atom_site_label
_atom_site_type_symbol
_atom_site_fract_x
_atom_site_fract_y
_atom_site_fract_z
_atom_site_U_iso_or_equiv
_atom_site_adp_type
_atom_site_occupancy
_atom_site_site_symmetry_order
_atom_site_calc_flag
_atom_site_refinement_flags_posn
_atom_site_refinement_flags_adp
_atom_site_refinement_flags_occupancy
_atom_site_disorder_assembly
_atom_site_disorder_group
F1 F 1.2959(5) -0.0955(5) -0.5606(4) 0.052(2) Uani 1 1 d . . . . .
F2 F 1.3785(6) -0.2222(5) -0.5953(3) 0.0424(17) Uani 1 1 d . . . . .
F3 F 1.3587(5) -0.1965(5) -0.4940(3) 0.0413(17) Uani 1 1 d . . . . .
F4 F 1.7485(7) -0.1068(6) -0.4484(3) 0.059(2) Uani 1 1 d . . . . .
F5 F 1.7439(7) -0.2354(5) -0.4938(5) 0.062(2) Uani 1 1 d . . . . .
F6 F 1.8347(5) -0.1316(6) -0.5402(4) 0.061(2) Uani 1 1 d . . . . .
F7 F 1.0801(5) 0.0494(6) -0.9380(4) 0.057(2) Uani 1 1 d . . . . .
F8 F 1.1476(6) 0.0629(6) -1.0354(4) 0.056(2) Uani 1 1 d . . . . .
F9 F 1.1131(6) -0.0712(5) -0.9974(4) 0.055(2) Uani 1 1 d . . . . .
F10 F 1.4654(7) -0.2402(5) -0.9930(3) 0.056(2) Uani 1 1 d . . . . .
F11 F 1.4288(7) -0.2532(5) -0.8906(4) 0.052(2) Uani 1 1 d . . . . .
F12 F 1.5662(6) -0.1921(5) -0.9292(5) 0.058(2) Uani 1 1 d . . . . .
F13 F 1.6568(5) 0.5364(5) -0.6044(4) 0.0433(17) Uani 1 1 d . . . . .
F14 F 1.5604(6) 0.6507(5) -0.6417(3) 0.0466(18) Uani 1 1 d . . . . .
F15 F 1.5656(6) 0.6322(5) -0.5383(3) 0.0413(17) Uani 1 1 d . . . . .
F19 F 2.0481(6) 0.3432(7) -0.9634(4) 0.067(3) Uani 1 1 d . . . . .
F20 F 1.9995(6) 0.2595(5) -1.0375(4) 0.061(2) Uani 1 1 d . . . . .
F21 F 2.0142(6) 0.4048(5) -1.0540(3) 0.053(2) Uani 1 1 d . . . . .
N1 N 1.5807(6) 0.0958(6) -0.6449(4) 0.0218(18) Uani 1 1 d . . . . .
H1 H 1.5201 0.1160 -0.6575 0.026 Uiso 1 1 calc R U . . .
N2 N 1.6391(6) 0.2323(5) -0.6918(4) 0.0201(17) Uani 1 1 d . . . . .
N3 N 1.5733(6) 0.3824(5) -0.7729(4) 0.0187(17) Uani 1 1 d . . . . .
H2 H 1.5606 0.3232 -0.7713 0.022 Uiso 1 1 calc R U . . .
N4 N 1.4436(6) 0.2817(5) -0.8451(4) 0.0182(17) Uani 1 1 d . . . . .
N5 N 1.4313(7) 0.1329(6) -0.8811(4) 0.0249(19) Uani 1 1 d . . . . .
H3 H 1.4970 0.1218 -0.8742 0.030 Uiso 1 1 calc R U . . .
N6 N 1.4204(7) 0.3032(6) -0.6538(4) 0.0229(18) Uani 1 1 d . . . . .
H4 H 1.4861 0.2826 -0.6640 0.028 Uiso 1 1 calc R U . . .
N7 N 1.3804(6) 0.1623(5) -0.6916(4) 0.0202(17) Uani 1 1 d . . . . .
N8 N 1.4759(6) 0.0025(5) -0.7586(4) 0.0188(17) Uani 1 1 d . . . . .
H5 H 1.4900 0.0614 -0.7623 0.023 Uiso 1 1 calc R U . . .
C1 C 1.6612(8) 0.1488(7) -0.6664(5) 0.022(2) Uani 1 1 d . . . . .
C2 C 1.7731(8) 0.1253(7) -0.6655(5) 0.025(2) Uani 1 1 d . . . . .
H6 H 1.8069 0.0685 -0.6511 0.030 Uiso 1 1 calc R U . . .
C3 C 1.8179(8) 0.2026(7) -0.6899(5) 0.025(2) Uani 1 1 d . . . . .
H7 H 1.8903 0.2111 -0.6944 0.030 Uiso 1 1 calc R U . . .
C4 C 1.7367(8) 0.2693(7) -0.7076(5) 0.023(2) Uani 1 1 d . . . . .
C5 C 1.7482(7) 0.3564(6) -0.7356(4) 0.0155(19) Uani 1 1 d . . . . .
C6 C 1.6646(7) 0.4151(6) -0.7594(4) 0.0169(19) Uani 1 1 d . . . . .
C7 C 1.6558(8) 0.5110(7) -0.7704(5) 0.021(2) Uani 1 1 d . . . . .
H8 H 1.7084 0.5522 -0.7673 0.025 Uiso 1 1 calc R U . . .
C8 C 1.5550(8) 0.5358(7) -0.7867(5) 0.023(2) Uani 1 1 d . . . . .
H9 H 1.5261 0.5975 -0.7947 0.027 Uiso 1 1 calc R U . . .
N9 N 1.6366(6) 0.0919(5) -0.8362(4) 0.0194(17) Uani 1 1 d . . . . .
C9 C 1.5046(7) 0.4549(7) -0.7893(5) 0.020(2) Uani 1 1 d . . . . .
N10 N 1.6649(6) 0.2380(5) -0.8820(4) 0.0202(17) Uani 1 1 d . . . . .
H10 H 1.5968 0.2505 -0.8750 0.024 Uiso 1 1 calc R U . . .
C10 C 1.4018(7) 0.4415(6) -0.8055(4) 0.0160(19) Uani 1 1 d . . . . .
C11 C 1.3733(7) 0.3600(6) -0.8275(5) 0.018(2) Uani 1 1 d . . . . .
C12 C 1.2683(7) 0.3391(6) -0.8354(5) 0.0175(19) Uani 1 1 d . . . . .
H11 H 1.2067 0.3800 -0.8276 0.021 Uiso 1 1 calc R U . . .
C13 C 1.2747(8) 0.2496(7) -0.8561(5) 0.022(2) Uani 1 1 d . . . . .
H12 H 1.2190 0.2149 -0.8648 0.026 Uiso 1 1 calc R U . . .
C14 C 1.3853(7) 0.2186(6) -0.8620(5) 0.019(2) Uani 1 1 d . . . . .
C15 C 1.3482(8) 0.2494(6) -0.6727(5) 0.020(2) Uani 1 1 d . . . . .
C16 C 1.2382(8) 0.2735(7) -0.6766(5) 0.023(2) Uani 1 1 d . . . . .
H13 H 1.1995 0.3318 -0.6676 0.027 Uiso 1 1 calc R U . . .
C17 C 1.2034(8) 0.1956(7) -0.6958(5) 0.020(2) Uani 1 1 d . . . . .
H14 H 1.1331 0.1880 -0.7018 0.024 Uiso 1 1 calc R U . . .
C18 C 1.2888(7) 0.1247(7) -0.7060(5) 0.019(2) Uani 1 1 d . . . . .
C19 C 1.2856(7) 0.0340(7) -0.7252(5) 0.021(2) Uani 1 1 d . . . . .
C20 C 1.3781(7) -0.0278(6) -0.7426(5) 0.0168(19) Uani 1 1 d . . . . .
C21 C 1.3891(8) -0.1260(7) -0.7449(5) 0.024(2) Uani 1 1 d . . . . .
H15 H 1.3342 -0.1661 -0.7381 0.029 Uiso 1 1 calc R U . . .
C22 C 1.4943(8) -0.1535(7) -0.7587(5) 0.025(2) Uani 1 1 d . . . . .
H16 H 1.5249 -0.2160 -0.7615 0.031 Uiso 1 1 calc R U . . .
C23 C 1.5478(8) -0.0725(6) -0.7678(5) 0.020(2) Uani 1 1 d . . . . .
C24 C 1.6582(8) -0.0637(7) -0.7853(5) 0.021(2) Uani 1 1 d . . . . .
C25 C 1.6972(8) 0.0148(7) -0.8128(5) 0.020(2) Uani 1 1 d . . . . .
C26 C 1.8059(8) 0.0364(7) -0.8209(5) 0.022(2) Uani 1 1 d . . . . .
H17 H 1.8637 -0.0034 -0.8094 0.026 Uiso 1 1 calc R U . . .
C27 C 1.8099(8) 0.1234(7) -0.8477(5) 0.024(2) Uani 1 1 d . . . . .
H18 H 1.8701 0.1566 -0.8584 0.029 Uiso 1 1 calc R U . . .
C28 C 1.7037(7) 0.1549(7) -0.8566(4) 0.018(2) Uani 1 1 d . . . . .
C29 C 1.5799(8) 0.0153(6) -0.6065(5) 0.019(2) Uani 1 1 d . . . . .
C30 C 1.4857(8) -0.0296(7) -0.5979(5) 0.021(2) Uani 1 1 d . . . . .
H19 H 1.4276 -0.0046 -0.6186 0.025 Uiso 1 1 calc R U . . .
C31 C 1.4784(8) -0.1081(7) -0.5601(5) 0.025(2) Uani 1 1 d . . . . .
C32 C 1.5625(8) -0.1490(7) -0.5292(5) 0.024(2) Uani 1 1 d . . . . .
H20 H 1.5570 -0.2044 -0.5035 0.029 Uiso 1 1 calc R U . . .
C33 C 1.6537(8) -0.1045(7) -0.5379(5) 0.024(2) Uani 1 1 d . . . . .
C34 C 1.6637(7) -0.0234(7) -0.5741(5) 0.022(2) Uani 1 1 d . . . . .
H21 H 1.7268 0.0063 -0.5773 0.027 Uiso 1 1 calc R U . . .
C35 C 1.3789(9) -0.1554(8) -0.5529(5) 0.031(2) Uani 1 1 d . . . . .
C36 C 1.7446(9) -0.1445(7) -0.5046(5) 0.025(2) Uani 1 1 d . . . . .
C37 C 1.8493(8) 0.3969(7) -0.7382(5) 0.022(2) Uani 1 1 d . . . . .
C38 C 1.8977(8) 0.4037(7) -0.6823(5) 0.024(2) Uani 1 1 d . . . . .
H22 H 1.8654 0.3811 -0.6421 0.029 Uiso 1 1 calc R U . . .
C39 C 1.9917(8) 0.4428(7) -0.6841(5) 0.027(2) Uani 1 1 d . . . . .
H23 H 2.0226 0.4482 -0.6454 0.033 Uiso 1 1 calc R U . . .
C40 C 2.0410(8) 0.4742(7) -0.7431(6) 0.026(2) Uani 1 1 d . . . . .
H24 H 2.1062 0.5003 -0.7450 0.031 Uiso 1 1 calc R U . . .
C41 C 1.9926(8) 0.4667(7) -0.7996(6) 0.027(2) Uani 1 1 d . . . . .
H25 H 2.0252 0.4882 -0.8400 0.032 Uiso 1 1 calc R U . . .
C42 C 1.9004(8) 0.4294(7) -0.7971(5) 0.024(2) Uani 1 1 d . . . . .
H26 H 1.8692 0.4249 -0.8359 0.029 Uiso 1 1 calc R U . . .
C43 C 1.3270(7) 0.5252(6) -0.7966(5) 0.020(2) Uani 1 1 d . . . . .
C44 C 1.3115(8) 0.5716(7) -0.7384(5) 0.026(2) Uani 1 1 d . . . . .
H27 H 1.3503 0.5504 -0.7040 0.031 Uiso 1 1 calc R U . . .
C45 C 1.2384(9) 0.6504(7) -0.7297(6) 0.031(3) Uani 1 1 d . . . . .
H28 H 1.2281 0.6812 -0.6894 0.037 Uiso 1 1 calc R U . . .
C46 C 1.1827(9) 0.6825(8) -0.7786(7) 0.041(3) Uani 1 1 d . . . . .
H29 H 1.1328 0.7349 -0.7720 0.049 Uiso 1 1 calc R U . . .
C47 C 1.1986(9) 0.6392(8) -0.8375(6) 0.035(3) Uani 1 1 d . . . . .
H30 H 1.1611 0.6628 -0.8719 0.043 Uiso 1 1 calc R U . . .
C48 C 1.2693(8) 0.5610(7) -0.8468(5) 0.026(2) Uani 1 1 d . . . . .
H31 H 1.2789 0.5312 -0.8875 0.032 Uiso 1 1 calc R U . . .
C49 C 1.3892(8) 0.0598(7) -0.9103(5) 0.022(2) Uani 1 1 d . . . . .
C50 C 1.2969(8) 0.0714(7) -0.9373(5) 0.024(2) Uani 1 1 d . . . . .
H32 H 1.2614 0.1318 -0.9400 0.029 Uiso 1 1 calc R U . . .
C51 C 1.2552(8) -0.0059(7) -0.9608(5) 0.023(2) Uani 1 1 d . . . . .
C52 C 1.3100(9) -0.0934(7) -0.9606(5) 0.029(2) Uani 1 1 d . . . . .
H33 H 1.2815 -0.1459 -0.9760 0.034 Uiso 1 1 calc R U . . .
C53 C 1.4076(9) -0.1035(7) -0.9374(5) 0.027(2) Uani 1 1 d . . . . .
C54 C 1.4468(8) -0.0270(7) -0.9114(5) 0.023(2) Uani 1 1 d . . . . .
H34 H 1.5122 -0.0340 -0.8946 0.028 Uiso 1 1 calc R U . . .
C55 C 1.1498(10) 0.0077(8) -0.9831(5) 0.033(3) Uani 1 1 d . . . . .
C56 C 1.4663(9) -0.1962(7) -0.9378(5) 0.029(2) Uani 1 1 d . . . . .
C57 C 1.4032(8) 0.3869(6) -0.6206(5) 0.021(2) Uani 1 1 d . . . . .
C58 C 1.4874(8) 0.4419(7) -0.6209(5) 0.023(2) Uani 1 1 d . . . . .
H35 H 1.5535 0.4216 -0.6430 0.028 Uiso 1 1 calc R U . . .
C59 C 1.4742(9) 0.5250(7) -0.5891(5) 0.027(2) Uani 1 1 d . . . . .
C60 C 1.3795(10) 0.5577(8) -0.5554(5) 0.034(3) Uani 1 1 d . . . . .
H36 H 1.3715 0.6156 -0.5337 0.041 Uiso 1 1 calc R U . . .
C61 C 1.2969(9) 0.5021(7) -0.5548(5) 0.028(2) Uani 1 1 d . . . . .
C62 C 1.3072(8) 0.4171(7) -0.5856(5) 0.025(2) Uani 1 1 d . . . . .
H37 H 1.2499 0.3797 -0.5831 0.029 Uiso 1 1 calc R U . . .
C63 C 1.5643(10) 0.5852(8) -0.5933(5) 0.034(3) Uani 1 1 d . . . . .
C64 C 1.1940(10) 0.5368(10) -0.5202(7) 0.048(3) Uani 1 1 d . U . . .
C65 C 1.1834(7) -0.0051(7) -0.7263(5) 0.021(2) Uani 1 1 d . . . . .
C66 C 1.1145(8) -0.0070(7) -0.6695(5) 0.028(2) Uani 1 1 d . . . . .
H38 H 1.1314 0.0199 -0.6313 0.033 Uiso 1 1 calc R U . . .
C67 C 1.0214(9) -0.0480(8) -0.6687(6) 0.035(3) Uani 1 1 d . . . . .
H39 H 0.9749 -0.0503 -0.6299 0.042 Uiso 1 1 calc R U . . .
C68 C 0.9967(8) -0.0858(7) -0.7254(6) 0.030(3) Uani 1 1 d . . . . .
H40 H 0.9333 -0.1144 -0.7250 0.036 Uiso 1 1 calc R U . . .
C69 C 1.0640(9) -0.0821(7) -0.7825(6) 0.030(3) Uani 1 1 d . . . . .
H41 H 1.0456 -0.1057 -0.8214 0.036 Uiso 1 1 calc R U . . .
C70 C 1.1577(8) -0.0436(7) -0.7820(5) 0.026(2) Uani 1 1 d . . . . .
H42 H 1.2054 -0.0435 -0.8204 0.031 Uiso 1 1 calc R U . . .
C71 C 1.7198(8) -0.1884(7) -0.7086(5) 0.022(2) Uani 1 1 d . . . . .
H43 H 1.6685 -0.1625 -0.6761 0.027 Uiso 1 1 calc R U . . .
C72 C 1.7856(8) -0.2666(7) -0.6934(5) 0.027(2) Uani 1 1 d . . . . .
H44 H 1.7801 -0.2930 -0.6508 0.032 Uiso 1 1 calc R U . . .
C73 C 1.8588(9) -0.3047(8) -0.7415(6) 0.032(3) Uani 1 1 d . . . . .
H45 H 1.9030 -0.3584 -0.7319 0.038 Uiso 1 1 calc R U . . .
C74 C 1.8684(9) -0.2661(8) -0.8026(6) 0.034(3) Uani 1 1 d . . . . .
H46 H 1.9189 -0.2932 -0.8351 0.040 Uiso 1 1 calc R U . . .
C75 C 1.8046(9) -0.1874(7) -0.8176(5) 0.028(2) Uani 1 1 d . . . . .
H47 H 1.8130 -0.1605 -0.8600 0.034 Uiso 1 1 calc R U . . .
C76 C 1.7283(8) -0.1475(6) -0.7709(5) 0.021(2) Uani 1 1 d . . . . .
C77 C 1.7207(8) 0.3057(7) -0.9178(5) 0.023(2) Uani 1 1 d . . . . .
C78 C 1.8209(8) 0.2888(7) -0.9469(5) 0.024(2) Uani 1 1 d . . . . .
H48 H 1.8560 0.2282 -0.9447 0.029 Uiso 1 1 calc R U . . .
C79 C 1.8714(9) 0.3616(7) -0.9801(5) 0.027(2) Uani 1 1 d . . . . .
C80 C 1.8194(10) 0.4486(8) -0.9854(6) 0.036(3) Uani 1 1 d . . . . .
H49 H 1.8536 0.4980 -1.0077 0.043 Uiso 1 1 calc R U . . .
C81 C 1.7179(10) 0.4634(7) -0.9582(5) 0.034(3) Uani 1 1 d . . . . .
C82 C 1.6676(10) 0.3941(8) -0.9249(5) 0.031(3) Uani 1 1 d . . . . .
H50 H 1.5970 0.4057 -0.9066 0.038 Uiso 1 1 calc R U . . .
C83 C 1.9809(10) 0.3421(9) -1.0086(6) 0.039(3) Uani 1 1 d . . . . .
C84 C 1.6632(15) 0.5591(10) -0.9638(7) 0.057(4) Uani 1 1 d . U . . .
F22 F 1.695(3) 0.6028(13) -1.0181(10) 0.066(7) Uani 0.63(6) 1 d . U P A 1
F23 F 1.703(2) 0.6160(14) -0.9172(12) 0.049(5) Uani 0.63(6) 1 d . U P A 1
F24 F 1.568(3) 0.564(3) -0.950(2) 0.058(7) Uani 0.63(6) 1 d . U P A 1
F25 F 1.644(4) 0.583(3) -1.0275(15) 0.059(9) Uani 0.37(6) 1 d . U P A 2
F26 F 1.684(4) 0.624(4) -0.939(3) 0.071(9) Uani 0.37(6) 1 d . U P A 2
F27 F 1.549(6) 0.557(5) -0.937(3) 0.047(10) Uani 0.37(6) 1 d . U P A 2
F16 F 1.186(5) 0.606(7) -0.484(4) 0.056(7) Uani 0.52(6) 1 d . U P B 3
F17 F 1.165(2) 0.466(3) -0.4704(16) 0.056(7) Uani 0.52(6) 1 d . U P B 3
F18 F 1.1161(18) 0.537(3) -0.5550(15) 0.067(7) Uani 0.52(6) 1 d . U P B 3
F28 F 1.141(3) 0.471(3) -0.494(2) 0.066(8) Uani 0.48(6) 1 d . U P B 4
F29 F 1.136(2) 0.584(3) -0.5643(13) 0.065(7) Uani 0.48(6) 1 d . U P B 4
F30 F 1.206(5) 0.601(7) -0.478(4) 0.056(7) Uani 0.48(6) 1 d . U P B 4
C85 C 1.117(4) -0.244(8) -0.4845(17) 0.073(3) Uani 0.1753(14) 1 d D U P C 5
H51 H 1.1429 -0.3101 -0.4765 0.087 Uiso 0.1753(14) 1 calc R U P C 5
H52 H 1.1710 -0.2031 -0.4756 0.087 Uiso 0.1753(14) 1 calc R U P C 5
Cl1 Cl 0.997(4) -0.215(3) -0.437(3) 0.062(6) Uani 0.1753(14) 1 d D U P C 5
Cl2 Cl 1.085(2) -0.2268(19) -0.5647(12) 0.070(4) Uani 0.1753(14) 1 d D U P C 5
C86 C 1.078(2) -0.1902(13) -0.4937(13) 0.073(3) Uani 0.701(6) 1 d D U P C 6
H53 H 1.1499 -0.2170 -0.4884 0.087 Uiso 0.701(6) 1 calc R U P C 6
H54 H 1.0628 -0.2045 -0.5377 0.087 Uiso 0.701(6) 1 calc R U P C 6
Cl3 Cl 1.0678(5) -0.0681(5) -0.4829(3) 0.0718(16) Uani 0.701(6) 1 d D U P C 6
Cl4 Cl 0.9869(8) -0.2384(7) -0.4340(6) 0.060(2) Uani 0.701(6) 1 d D U P C 6
Cl5 Cl 1.021(3) -0.276(3) -0.5864(18) 0.078(7) Uani 0.124(7) 1 d D U P C 7
Cl6 Cl 1.090(3) -0.170(3) -0.4789(18) 0.072(5) Uani 0.124(7) 1 d D U P C 7
C87 C 1.099(12) -0.191(10) -0.563(2) 0.0718(16) Uani 0.124(7) 1 d D U P C 7
H55 H 1.0807 -0.1316 -0.5854 0.086 Uiso 0.124(7) 1 calc R U P C 7
H56 H 1.1732 -0.2109 -0.5784 0.086 Uiso 0.124(7) 1 calc R U P C 7

loop_
_atom_site_aniso_label
_atom_site_aniso_U_11
_atom_site_aniso_U_22
_atom_site_aniso_U_33
_atom_site_aniso_U_23
_atom_site_aniso_U_13
_atom_site_aniso_U_12
F1 0.020(4) 0.044(4) 0.093(6) 0.022(4) -0.011(4) -0.009(3)
F2 0.047(4) 0.041(4) 0.044(4) -0.002(3) -0.011(3) -0.028(3)
F3 0.042(4) 0.044(4) 0.040(4) 0.015(3) -0.006(3) -0.023(3)
F4 0.071(6) 0.072(5) 0.035(4) -0.011(4) -0.026(4) 0.026(4)
F5 0.064(5) 0.034(4) 0.097(7) 0.025(4) -0.044(5) -0.010(4)
F6 0.026(4) 0.096(7) 0.056(5) 0.042(5) -0.003(3) 0.002(4)
F7 0.028(4) 0.087(6) 0.058(5) -0.032(4) -0.018(3) 0.008(4)
F8 0.056(5) 0.068(5) 0.048(4) 0.018(4) -0.027(4) -0.006(4)
F9 0.048(5) 0.042(4) 0.080(6) -0.012(4) -0.031(4) -0.007(4)
F10 0.092(6) 0.034(4) 0.040(4) -0.017(3) -0.020(4) 0.029(4)
F11 0.077(6) 0.024(4) 0.051(4) 0.011(3) 0.002(4) 0.008(3)
F12 0.035(4) 0.033(4) 0.106(7) -0.011(4) -0.015(4) 0.010(3)
F13 0.036(4) 0.042(4) 0.055(4) -0.009(3) -0.004(3) -0.017(3)
F14 0.062(5) 0.037(4) 0.043(4) 0.004(3) 0.000(3) -0.025(3)
F15 0.054(4) 0.035(4) 0.038(4) -0.017(3) -0.002(3) -0.018(3)
F19 0.040(5) 0.114(8) 0.048(5) 0.027(5) -0.003(4) -0.024(5)
F20 0.048(5) 0.041(4) 0.085(6) -0.001(4) 0.030(4) -0.004(4)
F21 0.060(5) 0.058(5) 0.040(4) 0.012(3) 0.015(4) -0.031(4)
N1 0.017(4) 0.020(4) 0.030(5) 0.005(3) -0.006(3) -0.004(3)
N2 0.020(4) 0.019(4) 0.022(4) 0.006(3) -0.004(3) -0.009(3)
N3 0.016(4) 0.016(4) 0.024(4) -0.003(3) -0.004(3) 0.004(3)
N4 0.018(4) 0.014(4) 0.023(4) 0.001(3) -0.008(3) -0.002(3)
N5 0.021(5) 0.024(4) 0.031(5) -0.003(4) -0.007(4) -0.002(4)
N6 0.018(4) 0.022(4) 0.029(5) -0.003(4) 0.000(3) -0.003(3)
N7 0.018(4) 0.019(4) 0.025(4) -0.001(3) -0.001(3) -0.005(3)
N8 0.015(4) 0.017(4) 0.025(4) 0.002(3) -0.003(3) -0.003(3)
C1 0.021(5) 0.024(5) 0.024(5) -0.004(4) -0.002(4) -0.007(4)
C2 0.018(5) 0.030(6) 0.028(5) 0.006(4) -0.005(4) 0.000(4)
C3 0.022(6) 0.031(6) 0.022(5) 0.007(4) 0.000(4) -0.001(4)
C4 0.015(5) 0.031(6) 0.024(5) 0.002(4) -0.005(4) -0.008(4)
C5 0.012(5) 0.020(5) 0.014(4) -0.002(4) 0.000(4) -0.004(4)
C6 0.011(5) 0.018(5) 0.021(5) -0.001(4) 0.001(4) -0.005(4)
C7 0.019(5) 0.021(5) 0.024(5) -0.003(4) -0.004(4) -0.011(4)
C8 0.026(6) 0.015(5) 0.026(5) -0.003(4) 0.001(4) 0.000(4)
N9 0.013(4) 0.016(4) 0.030(4) -0.004(3) -0.004(3) -0.002(3)
C9 0.012(5) 0.023(5) 0.025(5) -0.003(4) -0.002(4) 0.001(4)
N10 0.014(4) 0.020(4) 0.026(4) 0.002(3) 0.001(3) -0.001(3)
C10 0.014(5) 0.015(5) 0.019(5) 0.002(4) -0.002(4) 0.000(4)
C11 0.017(5) 0.016(5) 0.021(5) 0.004(4) -0.002(4) -0.002(4)
C12 0.018(5) 0.012(4) 0.025(5) 0.001(4) -0.009(4) -0.002(4)
C13 0.019(5) 0.026(5) 0.022(5) 0.002(4) -0.004(4) -0.006(4)
C14 0.019(5) 0.016(5) 0.025(5) 0.003(4) -0.006(4) -0.005(4)
C15 0.022(5) 0.013(5) 0.025(5) 0.004(4) -0.003(4) 0.001(4)
C16 0.021(5) 0.020(5) 0.026(5) -0.002(4) 0.000(4) 0.004(4)
C17 0.014(5) 0.023(5) 0.023(5) 0.001(4) 0.001(4) -0.002(4)
C18 0.017(5) 0.019(5) 0.023(5) 0.000(4) -0.004(4) -0.004(4)
C19 0.016(5) 0.018(5) 0.029(5) 0.000(4) -0.005(4) -0.004(4)
C20 0.013(5) 0.013(4) 0.025(5) -0.001(4) -0.002(4) -0.006(4)
C21 0.024(6) 0.019(5) 0.029(6) 0.004(4) 0.002(4) -0.005(4)
C22 0.024(6) 0.021(5) 0.032(6) 0.001(4) -0.006(4) -0.003(4)
C23 0.022(5) 0.015(5) 0.023(5) 0.000(4) -0.003(4) -0.007(4)
C24 0.017(5) 0.030(5) 0.017(5) 0.000(4) -0.002(4) 0.003(4)
C25 0.020(5) 0.019(5) 0.021(5) 0.001(4) -0.004(4) -0.003(4)
C26 0.016(5) 0.019(5) 0.029(5) 0.007(4) 0.001(4) -0.001(4)
C27 0.020(5) 0.024(5) 0.027(5) 0.006(4) 0.005(4) -0.006(4)
C28 0.021(5) 0.021(5) 0.014(4) 0.001(4) -0.004(4) -0.004(4)
C29 0.023(5) 0.015(5) 0.019(5) 0.003(4) -0.001(4) -0.003(4)
C30 0.020(5) 0.022(5) 0.023(5) -0.002(4) -0.006(4) -0.005(4)
C31 0.024(6) 0.022(5) 0.028(5) 0.000(4) -0.001(4) -0.005(4)
C32 0.033(6) 0.012(5) 0.026(5) 0.006(4) -0.002(4) -0.001(4)
C33 0.029(6) 0.022(5) 0.020(5) 0.001(4) -0.003(4) -0.001(4)
C34 0.011(5) 0.031(6) 0.026(5) -0.001(4) -0.001(4) -0.008(4)
C35 0.033(6) 0.028(6) 0.032(6) 0.009(5) -0.003(5) -0.005(5)
C36 0.035(6) 0.015(5) 0.029(6) 0.011(4) -0.017(5) -0.009(4)
C37 0.023(5) 0.018(5) 0.025(5) 0.000(4) -0.002(4) 0.000(4)
C38 0.017(5) 0.027(5) 0.030(6) 0.002(4) -0.005(4) -0.003(4)
C39 0.022(6) 0.031(6) 0.030(6) -0.006(4) -0.007(4) -0.004(4)
C40 0.014(5) 0.015(5) 0.050(7) -0.004(4) -0.002(5) -0.004(4)
C41 0.026(6) 0.011(5) 0.042(6) 0.008(4) -0.004(5) 0.004(4)
C42 0.023(6) 0.022(5) 0.028(5) 0.002(4) 0.000(4) -0.004(4)
C43 0.014(5) 0.009(4) 0.036(6) 0.004(4) -0.006(4) -0.003(4)
C44 0.020(5) 0.020(5) 0.036(6) -0.006(4) -0.003(4) 0.003(4)
C45 0.027(6) 0.021(5) 0.043(7) -0.011(5) 0.004(5) 0.003(4)
C46 0.028(6) 0.016(5) 0.077(9) 0.000(6) -0.006(6) 0.000(5)
C47 0.025(6) 0.026(6) 0.057(8) 0.006(5) -0.013(5) -0.001(5)
C48 0.023(6) 0.019(5) 0.037(6) 0.006(4) -0.007(5) 0.000(4)
C49 0.020(5) 0.024(5) 0.022(5) -0.003(4) 0.001(4) -0.005(4)
C50 0.026(6) 0.017(5) 0.031(6) -0.003(4) -0.006(4) -0.001(4)
C51 0.027(6) 0.023(5) 0.018(5) -0.002(4) -0.005(4) -0.003(4)
C52 0.038(7) 0.020(5) 0.030(6) -0.002(4) -0.009(5) -0.009(5)
C53 0.036(6) 0.015(5) 0.028(5) -0.002(4) 0.002(5) 0.000(4)
C54 0.024(6) 0.027(5) 0.020(5) 0.000(4) -0.003(4) -0.003(4)
C55 0.042(7) 0.030(6) 0.030(6) -0.008(5) -0.014(5) -0.001(5)
C56 0.042(7) 0.018(5) 0.029(6) -0.002(4) -0.010(5) 0.000(5)
C57 0.025(6) 0.013(5) 0.025(5) 0.002(4) -0.001(4) -0.005(4)
C58 0.026(6) 0.019(5) 0.025(5) -0.003(4) -0.004(4) -0.007(4)
C59 0.036(6) 0.017(5) 0.027(5) 0.002(4) 0.000(5) -0.012(4)
C60 0.048(8) 0.027(6) 0.026(6) -0.011(5) -0.001(5) -0.004(5)
C61 0.027(6) 0.026(6) 0.031(6) -0.004(4) 0.001(5) -0.002(4)
C62 0.023(6) 0.024(5) 0.025(5) -0.005(4) 0.003(4) -0.002(4)
C63 0.048(8) 0.025(6) 0.030(6) -0.004(5) -0.005(5) -0.017(5)
C64 0.033(7) 0.062(8) 0.049(7) -0.036(6) 0.002(5) 0.004(6)
C65 0.011(5) 0.019(5) 0.032(6) -0.002(4) -0.001(4) -0.003(4)
C66 0.018(5) 0.032(6) 0.033(6) -0.003(5) 0.005(4) -0.008(4)
C67 0.021(6) 0.031(6) 0.052(7) 0.001(5) -0.002(5) -0.003(5)
C68 0.013(5) 0.015(5) 0.064(8) 0.004(5) -0.009(5) -0.005(4)
C69 0.029(6) 0.013(5) 0.052(7) -0.002(5) -0.014(5) -0.001(4)
C70 0.026(6) 0.017(5) 0.036(6) 0.001(4) -0.009(5) -0.002(4)
C71 0.018(5) 0.021(5) 0.028(5) 0.002(4) 0.001(4) -0.005(4)
C72 0.026(6) 0.022(5) 0.033(6) 0.006(4) -0.008(5) -0.006(4)
C73 0.028(6) 0.026(6) 0.043(7) -0.003(5) -0.009(5) -0.003(5)
C74 0.031(6) 0.027(6) 0.038(6) -0.005(5) 0.005(5) 0.010(5)
C75 0.034(6) 0.020(5) 0.030(6) -0.001(4) 0.002(5) -0.001(4)
C76 0.023(5) 0.013(5) 0.028(5) 0.002(4) 0.002(4) -0.010(4)
C77 0.030(6) 0.016(5) 0.023(5) -0.003(4) -0.003(4) -0.003(4)
C78 0.028(6) 0.021(5) 0.024(5) 0.002(4) -0.002(4) -0.007(4)
C79 0.036(6) 0.024(5) 0.022(5) -0.002(4) 0.001(4) -0.014(5)
C80 0.047(8) 0.025(6) 0.036(6) 0.009(5) 0.001(5) -0.014(5)
C81 0.060(8) 0.012(5) 0.029(6) -0.003(4) -0.002(5) -0.002(5)
C82 0.043(7) 0.028(6) 0.019(5) 0.000(4) 0.005(5) 0.010(5)
C83 0.041(7) 0.037(7) 0.038(7) 0.007(5) -0.002(6) -0.006(5)
C84 0.090(10) 0.038(7) 0.037(7) 0.002(6) 0.009(7) 0.005(7)
F22 0.110(16) 0.030(8) 0.048(9) 0.029(6) 0.007(10) 0.012(9)
F23 0.087(12) 0.014(7) 0.046(11) -0.006(7) -0.007(8) -0.005(7)
F24 0.074(16) 0.035(9) 0.054(16) 0.023(11) 0.010(12) 0.017(10)
F25 0.092(19) 0.042(14) 0.029(11) 0.006(10) 0.018(13) 0.034(13)
F26 0.098(17) 0.046(14) 0.066(18) 0.000(15) -0.010(15) 0.011(13)
F27 0.07(2) 0.033(16) 0.025(15) 0.020(12) 0.020(13) 0.027(15)
F16 0.050(17) 0.060(9) 0.054(12) -0.028(8) 0.004(12) 0.005(13)
F17 0.030(11) 0.085(12) 0.048(13) -0.019(11) 0.021(9) -0.011(9)
F18 0.033(10) 0.102(17) 0.066(12) -0.044(12) -0.006(8) 0.014(11)
F28 0.052(15) 0.061(11) 0.080(17) -0.018(14) 0.024(13) -0.014(11)
F29 0.052(12) 0.079(16) 0.056(11) -0.015(12) 0.007(9) 0.017(12)
F30 0.050(17) 0.060(9) 0.054(12) -0.028(8) 0.004(12) 0.005(13)
C85 0.065(4) 0.083(5) 0.070(4) -0.002(4) -0.006(4) -0.011(4)
Cl1 0.054(9) 0.074(10) 0.062(9) -0.004(9) -0.016(8) -0.008(9)
Cl2 0.062(8) 0.080(8) 0.064(8) 0.007(7) 0.001(7) -0.006(7)
C86 0.065(4) 0.083(5) 0.070(4) -0.002(4) -0.006(4) -0.011(4)
Cl3 0.065(3) 0.087(4) 0.065(3) -0.006(3) -0.003(2) -0.021(3)
Cl4 0.028(3) 0.092(6) 0.057(3) 0.027(4) -0.003(2) -0.003(3)
Cl5 0.074(12) 0.083(12) 0.073(11) 0.004(10) 0.001(10) 0.004(10)
Cl6 0.062(7) 0.087(8) 0.070(8) -0.003(7) -0.010(7) -0.015(7)
C87 0.065(3) 0.087(4) 0.065(3) -0.006(3) -0.003(2) -0.021(3)

loop_
_atom_type_symbol
_atom_type_description
_atom_type_scat_dispersion_real
_atom_type_scat_dispersion_imag
_atom_type_scat_source
C C 0.0181 0.0091 'International Tables Vol C Tables 4.2.6.8 and 6.1.1.4'
H H 0.0000 0.0000 'International Tables Vol C Tables 4.2.6.8 and 6.1.1.4'
F F 0.0727 0.0534 'International Tables Vol C Tables 4.2.6.8 and 6.1.1.4'
N N 0.0311 0.0180 'International Tables Vol C Tables 4.2.6.8 and 6.1.1.4'
Cl Cl 0.3639 0.7018 'International Tables Vol C Tables 4.2.6.8 and 6.1.1.4'

loop_
_geom_angle_atom_site_label_1
_geom_angle_atom_site_label_2
_geom_angle_atom_site_label_3
_geom_angle
C1 N1 C29 130.1(8)
C1 N1 H1 114.9
C29 N1 H1 114.9
C1 N2 C4 105.0(8)
C9 N3 C6 110.5(8)
C9 N3 H2 124.7
C6 N3 H2 124.7
C14 N4 C11 105.1(8)
C14 N5 C49 129.7(9)
C14 N5 H3 115.2
C49 N5 H3 115.2
C15 N6 C57 128.1(9)
C15 N6 H4 115.9
C57 N6 H4 115.9
C15 N7 C18 104.3(8)
C23 N8 C20 109.6(8)
C23 N8 H5 125.2
C20 N8 H5 125.2
N2 C1 N1 118.6(9)
N2 C1 C2 113.0(9)
N1 C1 C2 128.4(9)
C3 C2 C1 104.7(9)
C3 C2 H6 127.7
C1 C2 H6 127.7
C2 C3 C4 108.0(9)
C2 C3 H7 126.0
C4 C3 H7 126.0
C5 C4 N2 123.6(9)
C5 C4 C3 127.1(9)
N2 C4 C3 109.3(9)
C4 C5 C6 124.0(8)
C4 C5 C37 119.7(8)
C6 C5 C37 116.2(8)
N3 C6 C7 107.1(8)
N3 C6 C5 123.4(8)
C7 C6 C5 129.5(8)
C6 C7 C8 107.4(8)
C6 C7 H8 126.3
C8 C7 H8 126.3
C9 C8 C7 108.4(9)
C9 C8 H9 125.8
C7 C8 H9 125.8
C28 N9 C25 105.8(8)
N3 C9 C8 106.5(8)
N3 C9 C10 122.9(9)
C8 C9 C10 130.6(9)
C28 N10 C77 127.9(8)
C28 N10 H10 116.1
C77 N10 H10 116.1
C11 C10 C9 124.4(9)
C11 C10 C43 121.5(8)
C9 C10 C43 114.0(8)
C10 C11 N4 124.4(8)
C10 C11 C12 126.2(9)
N4 C11 C12 109.4(8)
C13 C12 C11 107.0(8)
C13 C12 H11 126.5
C11 C12 H11 126.5
C12 C13 C14 105.1(8)
C12 C13 H12 127.5
C14 C13 H12 127.5
N4 C14 N5 119.2(9)
N4 C14 C13 113.5(9)
N5 C14 C13 127.3(9)
N7 C15 N6 117.9(9)
N7 C15 C16 113.2(9)
N6 C15 C16 128.9(9)
C17 C16 C15 104.5(9)
C17 C16 H13 127.7
C15 C16 H13 127.7
C16 C17 C18 109.5(9)
C16 C17 H14 125.3
C18 C17 H14 125.3
C19 C18 N7 123.9(9)
C19 C18 C17 127.7(9)
N7 C18 C17 108.3(8)
C18 C19 C20 123.1(8)
C18 C19 C65 119.9(9)
C20 C19 C65 117.0(8)
N8 C20 C21 107.1(8)
N8 C20 C19 123.6(8)
C21 C20 C19 129.2(9)
C22 C21 C20 107.7(9)
C22 C21 H15 126.2
C20 C21 H15 126.2
C21 C22 C23 107.7(9)
C21 C22 H16 126.1
C23 C22 H16 126.1
N8 C23 C22 107.8(9)
N8 C23 C24 123.0(8)
C22 C23 C24 129.2(9)
C25 C24 C23 123.5(9)
C25 C24 C76 121.2(9)
C23 C24 C76 115.3(8)
C24 C25 N9 124.8(9)
C24 C25 C26 127.0(9)
N9 C25 C26 108.1(8)
C27 C26 C25 107.8(9)
C27 C26 H17 126.1
C25 C26 H17 126.1
C26 C27 C28 105.5(9)
C26 C27 H18 127.2
C28 C27 H18 127.2
N9 C28 N10 118.1(8)
N9 C28 C27 112.7(8)
N10 C28 C27 129.2(9)
N1 C29 C34 125.1(9)
N1 C29 C30 116.9(9)
C34 C29 C30 117.9(9)
C31 C30 C29 120.3(9)
C31 C30 H19 119.8
C29 C30 H19 119.8
C30 C31 C32 122.3(9)
C30 C31 C35 119.3(9)
C32 C31 C35 118.4(9)
C33 C32 C31 116.8(9)
C33 C32 H20 121.6
C31 C32 H20 121.6
C34 C33 C32 123.0(9)
C34 C33 C36 118.4(9)
C32 C33 C36 118.6(9)
C33 C34 C29 119.7(9)
C33 C34 H21 120.2
C29 C34 H21 120.2
F2 C35 F1 106.3(9)
F2 C35 F3 105.6(8)
F1 C35 F3 106.1(9)
F2 C35 C31 113.4(9)
F1 C35 C31 112.1(9)
F3 C35 C31 112.8(9)
F4 C36 F5 106.6(9)
F4 C36 F6 106.5(9)
F5 C36 F6 106.3(10)
F4 C36 C33 113.0(9)
F5 C36 C33 112.7(8)
F6 C36 C33 111.3(8)
C38 C37 C42 117.8(9)
C38 C37 C5 120.8(9)
C42 C37 C5 121.3(9)
C39 C38 C37 121.3(10)
C39 C38 H22 119.4
C37 C38 H22 119.4
C38 C39 C40 119.9(10)
C38 C39 H23 120.1
C40 C39 H23 120.1
C39 C40 C41 118.9(9)
C39 C40 H24 120.6
C41 C40 H24 120.6
C42 C41 C40 120.7(10)
C42 C41 H25 119.7
C40 C41 H25 119.7
C41 C42 C37 121.5(10)
C41 C42 H26 119.3
C37 C42 H26 119.3
C44 C43 C48 117.6(9)
C44 C43 C10 120.8(9)
C48 C43 C10 121.6(9)
C43 C44 C45 120.5(10)
C43 C44 H27 119.8
C45 C44 H27 119.8
C46 C45 C44 120.7(11)
C46 C45 H28 119.7
C44 C45 H28 119.7
C45 C46 C47 120.0(11)
C45 C46 H29 120.0
C47 C46 H29 120.0
C46 C47 C48 120.3(11)
C46 C47 H30 119.9
C48 C47 H30 119.9
C47 C48 C43 120.9(11)
C47 C48 H31 119.5
C43 C48 H31 119.5
C50 C49 C54 120.5(9)
C50 C49 N5 123.0(9)
C54 C49 N5 116.6(9)
C49 C50 C51 120.0(9)
C49 C50 H32 120.0
C51 C50 H32 120.0
C52 C51 C50 120.2(10)
C52 C51 C55 121.4(9)
C50 C51 C55 118.4(9)
C51 C52 C53 119.5(9)
C51 C52 H33 120.3
C53 C52 H33 120.3
C52 C53 C54 120.1(9)
C52 C53 C56 119.5(9)
C54 C53 C56 120.3(10)
C49 C54 C53 119.5(10)
C49 C54 H34 120.2
C53 C54 H34 120.2
F9 C55 F8 106.6(9)
F9 C55 F7 107.2(10)
F8 C55 F7 105.2(10)
F9 C55 C51 113.4(9)
F8 C55 C51 112.7(10)
F7 C55 C51 111.3(9)
F10 C56 F11 106.4(9)
F10 C56 F12 106.8(10)
F11 C56 F12 105.0(9)
F10 C56 C53 112.4(9)
F11 C56 C53 112.9(10)
F12 C56 C53 112.9(9)
N6 C57 C62 123.4(9)
N6 C57 C58 117.7(9)
C62 C57 C58 118.8(9)
C59 C58 C57 119.9(10)
C59 C58 H35 120.0
C57 C58 H35 120.0
C58 C59 C60 122.5(10)
C58 C59 C63 118.8(10)
C60 C59 C63 118.7(10)
C59 C60 C61 117.1(10)
C59 C60 H36 121.4
C61 C60 H36 121.4
C62 C61 C60 122.3(10)
C62 C61 C64 119.7(10)
C60 C61 C64 118.0(10)
C61 C62 C57 119.3(10)
C61 C62 H37 120.3
C57 C62 H37 120.3
F13 C63 F15 106.7(9)
F13 C63 F14 106.5(9)
F15 C63 F14 106.2(8)
F13 C63 C59 113.0(9)
F15 C63 C59 112.1(9)
F14 C63 C59 112.0(9)
F16 C64 F18 113(3)
F28 C64 F30 112(5)
F28 C64 F29 107(2)
F30 C64 F29 104(4)
F16 C64 F17 98(4)
F18 C64 F17 100(2)
F16 C64 C61 121(3)
F28 C64 C61 113.3(19)
F18 C64 C61 114.2(14)
F30 C64 C61 111(3)
F29 C64 C61 108.7(15)
F17 C64 C61 107.0(16)
C70 C65 C66 119.6(9)
C70 C65 C19 121.0(9)
C66 C65 C19 119.3(9)
C67 C66 C65 120.1(10)
C67 C66 H38 119.9
C65 C66 H38 119.9
C66 C67 C68 119.4(11)
C66 C67 H39 120.3
C68 C67 H39 120.3
C69 C68 C67 120.6(10)
C69 C68 H40 119.7
C67 C68 H40 119.7
C70 C69 C68 119.2(11)
C70 C69 H41 120.4
C68 C69 H41 120.4
C69 C70 C65 121.0(10)
C69 C70 H42 119.5
C65 C70 H42 119.5
C76 C71 C72 121.3(10)
C76 C71 H43 119.4
C72 C71 H43 119.4
C73 C72 C71 118.9(10)
C73 C72 H44 120.6
C71 C72 H44 120.6
C74 C73 C72 120.9(10)
C74 C73 H45 119.6
C72 C73 H45 119.6
C73 C74 C75 120.4(10)
C73 C74 H46 119.8
C75 C74 H46 119.8
C74 C75 C76 120.8(10)
C74 C75 H47 119.6
C76 C75 H47 119.6
C75 C76 C71 117.8(9)
C75 C76 C24 122.2(9)
C71 C76 C24 120.0(9)
C78 C77 C82 119.6(10)
C78 C77 N10 123.7(9)
C82 C77 N10 116.7(9)
C77 C78 C79 119.6(10)
C77 C78 H48 120.2
C79 C78 H48 120.2
C80 C79 C78 120.2(10)
C80 C79 C83 121.5(10)
C78 C79 C83 118.2(10)
C81 C80 C79 119.4(10)
C81 C80 H49 120.3
C79 C80 H49 120.3
C82 C81 C80 121.5(10)
C82 C81 C84 120.0(12)
C80 C81 C84 118.5(11)
C81 C82 C77 119.6(11)
C81 C82 H50 120.2
C77 C82 H50 120.2
F20 C83 F21 105.0(10)
F20 C83 F19 107.1(11)
F21 C83 F19 104.3(10)
F20 C83 C79 113.4(10)
F21 C83 C79 114.4(10)
F19 C83 C79 111.9(10)
F24 C84 F22 114(2)
F26 C84 F25 109(3)
F24 C84 F23 106(3)
F22 C84 F23 100.1(18)
F26 C84 C81 125(3)
F24 C84 C81 116(2)
F22 C84 C81 112.5(15)
F25 C84 C81 112.8(16)
F23 C84 C81 106.1(15)
F26 C84 F27 100(4)
F25 C84 F27 95(3)
C81 C84 F27 110(3)
Cl1 C85 Cl2 103(3)
Cl1 C85 H51 111.2
Cl2 C85 H51 111.2
Cl1 C85 H52 111.2
Cl2 C85 H52 111.2
H51 C85 H52 109.1
Cl3 C86 Cl4 107.4(11)
Cl3 C86 H53 110.2
Cl4 C86 H53 110.2
Cl3 C86 H54 110.2
Cl4 C86 H54 110.2
H53 C86 H54 108.5
Cl5 C87 Cl6 116(4)
Cl5 C87 H55 108.2
Cl6 C87 H55 108.2
Cl5 C87 H56 108.2
Cl6 C87 H56 108.2
H55 C87 H56 107.4

loop_
_geom_bond_atom_site_label_1
_geom_bond_atom_site_label_2
_geom_bond_distance
F1 C35 1.339(13)
F2 C35 1.323(13)
F3 C35 1.351(12)
F4 C36 1.311(13)
F5 C36 1.321(12)
F6 C36 1.331(13)
F7 C55 1.339(14)
F8 C55 1.327(14)
F9 C55 1.323(13)
F10 C56 1.328(12)
F11 C56 1.333(13)
F12 C56 1.334(14)
F13 C63 1.332(14)
F14 C63 1.360(13)
F15 C63 1.347(12)
F19 C83 1.355(15)
F20 C83 1.338(15)
F21 C83 1.346(13)
N1 C1 1.370(13)
N1 C29 1.386(12)
N1 H1 0.8800
N2 C1 1.319(13)
N2 C4 1.414(12)
N3 C9 1.372(12)
N3 C6 1.373(12)
N3 H2 0.8800
N4 C14 1.312(12)
N4 C11 1.413(12)
N5 C14 1.370(13)
N5 C49 1.411(13)
N5 H3 0.8800
N6 C15 1.364(13)
N6 C57 1.393(13)
N6 H4 0.8800
N7 C15 1.341(12)
N7 C18 1.415(12)
N8 C23 1.365(13)
N8 C20 1.377(12)
N8 H5 0.8800
C1 C2 1.461(14)
C2 C3 1.356(15)
C2 H6 0.9500
C3 C4 1.434(14)
C3 H7 0.9500
C4 C5 1.377(14)
C5 C6 1.439(13)
C5 C37 1.475(13)
C6 C7 1.389(13)
C7 C8 1.401(14)
C7 H8 0.9500
C8 C9 1.390(14)
C8 H9 0.9500
N9 C28 1.335(12)
N9 C25 1.410(12)
C9 C10 1.444(13)
N10 C28 1.371(12)
N10 C77 1.407(13)
N10 H10 0.8800
C10 C11 1.367(13)
C10 C43 1.479(13)
C11 C12 1.448(13)
C12 C13 1.363(14)
C12 H11 0.9500
C13 C14 1.455(14)
C13 H12 0.9500
C15 C16 1.448(14)
C16 C17 1.333(14)
C16 H13 0.9500
C17 C18 1.438(14)
C17 H14 0.9500
C18 C19 1.380(14)
C19 C20 1.445(14)
C19 C65 1.486(13)
C20 C21 1.409(13)
C21 C22 1.385(15)
C21 H15 0.9500
C22 C23 1.403(14)
C22 H16 0.9500
C23 C24 1.450(14)
C24 C25 1.359(14)
C24 C76 1.489(14)
C25 C26 1.459(14)
C26 C27 1.358(14)
C26 H17 0.9500
C27 C28 1.442(14)
C27 H18 0.9500
C29 C34 1.410(14)
C29 C30 1.420(14)
C30 C31 1.360(14)
C30 H19 0.9500
C31 C32 1.406(15)
C31 C35 1.500(15)
C32 C33 1.383(15)
C32 H20 0.9500
C33 C34 1.376(14)
C33 C36 1.499(14)
C34 H21 0.9500
C37 C38 1.395(14)
C37 C42 1.407(14)
C38 C39 1.381(14)
C38 H22 0.9500
C39 C40 1.395(15)
C39 H23 0.9500
C40 C41 1.408(16)
C40 H24 0.9500
C41 C42 1.346(15)
C41 H25 0.9500
C42 H26 0.9500
C43 C44 1.385(15)
C43 C48 1.414(14)
C44 C45 1.412(14)
C44 H27 0.9500
C45 C46 1.361(18)
C45 H28 0.9500
C46 C47 1.376(18)
C46 H29 0.9500
C47 C48 1.389(15)
C47 H30 0.9500
C48 H31 0.9500
C49 C50 1.375(14)
C49 C54 1.395(14)
C50 C51 1.403(14)
C50 H32 0.9500
C51 C52 1.390(15)
C51 C55 1.489(15)
C52 C53 1.399(16)
C52 H33 0.9500
C53 C54 1.401(14)
C53 C56 1.475(14)
C54 H34 0.9500
C57 C62 1.405(14)
C57 C58 1.403(14)
C58 C59 1.371(14)
C58 H35 0.9500
C59 C60 1.390(16)
C59 C63 1.506(15)
C60 C61 1.390(16)
C60 H36 0.9500
C61 C62 1.386(14)
C61 C64 1.490(16)
C62 H37 0.9500
C64 F16 1.26(9)
C64 F28 1.29(4)
C64 F18 1.31(3)
C64 F30 1.33(10)
C64 F29 1.38(3)
C64 F17 1.47(4)
C65 C70 1.386(15)
C65 C66 1.394(14)
C66 C67 1.387(15)
C66 H38 0.9500
C67 C68 1.395(17)
C67 H39 0.9500
C68 C69 1.389(17)
C68 H40 0.9500
C69 C70 1.380(15)
C69 H41 0.9500
C70 H42 0.9500
C71 C76 1.403(14)
C71 C72 1.403(14)
C71 H43 0.9500
C72 C73 1.384(16)
C72 H44 0.9500
C73 C74 1.367(16)
C73 H45 0.9500
C74 C75 1.392(15)
C74 H46 0.9500
C75 C76 1.397(15)
C75 H47 0.9500
C77 C78 1.371(15)
C77 C82 1.404(14)
C78 C79 1.403(14)
C78 H48 0.9500
C79 C80 1.375(16)
C79 C83 1.477(17)
C80 C81 1.370(17)
C80 H49 0.9500
C81 C82 1.365(16)
C81 C84 1.500(18)
C82 H50 0.9500
C84 F26 1.15(6)
C84 F24 1.22(5)
C84 F22 1.32(2)
C84 F25 1.40(4)
C84 F23 1.46(3)
C84 F27 1.52(7)
C85 Cl1 1.77(2)
C85 Cl2 1.77(2)
C85 H51 0.9900
C85 H52 0.9900
C86 Cl3 1.770(18)
C86 Cl4 1.779(18)
C86 H53 0.9900
C86 H54 0.9900
Cl5 C87 1.77(2)
Cl6 C87 1.77(2)
C87 H55 0.9900
C87 H56 0.9900

loop_
_geom_hbond_atom_site_label_D
_geom_hbond_atom_site_label_H
_geom_hbond_atom_site_label_A
_geom_hbond_distance_DH
_geom_hbond_distance_HA
_geom_hbond_distance_DA
_geom_hbond_angle_DHA
_geom_hbond_site_symmetry_A
N1 H1 N7 0.88 2.07 2.950(12) 177.2 .
N3 H2 N2 0.88 2.35 2.834(11) 115.0 .
N3 H2 N4 0.88 2.40 2.886(11) 115.0 .
N5 H3 N9 0.88 2.06 2.928(12) 167.0 .
N6 H4 N2 0.88 2.07 2.951(12) 177.5 .
N8 H5 N7 0.88 2.36 2.835(11) 114.3 .
N8 H5 N9 0.88 2.36 2.854(11) 115.5 .
N10 H10 N4 0.88 2.02 2.898(11) 171.5 .
N1 H1 N7 0.88 2.07 2.950(12) 177.2 .
N3 H2 N2 0.88 2.35 2.834(11) 115.0 .
C62 H37 F5 0.95 2.58 3.126(13) 116.8 2_854
C78 H48 F9 0.95 2.57 3.374(13) 142.6 2_853
C85 H52 F3 0.99 2.43 3.24(7) 139.5 .
C87 H56 F1 0.99 2.46 3.01(8) 114.1 .
C87 H56 F2 0.99 2.63 3.59(15) 162.2 .

loop_
_geom_torsion_atom_site_label_1
_geom_torsion_atom_site_label_2
_geom_torsion_atom_site_label_3
_geom_torsion_atom_site_label_4
_geom_torsion
C4 N2 C1 N1 178.8(9)
C4 N2 C1 C2 -1.5(11)
C29 N1 C1 N2 -166.9(9)
C29 N1 C1 C2 13.5(17)
N2 C1 C2 C3 2.6(12)
N1 C1 C2 C3 -177.8(10)
C1 C2 C3 C4 -2.4(11)
C1 N2 C4 C5 -179.9(9)
C1 N2 C4 C3 0.0(11)
C2 C3 C4 C5 -178.4(10)
C2 C3 C4 N2 1.7(12)
N2 C4 C5 C6 -8.1(15)
C3 C4 C5 C6 172.0(9)
N2 C4 C5 C37 167.6(9)
C3 C4 C5 C37 -12.2(15)
C9 N3 C6 C7 -2.8(11)
C9 N3 C6 C5 174.7(8)
C4 C5 C6 N3 -18.1(14)
C37 C5 C6 N3 166.0(9)
C4 C5 C6 C7 158.7(10)
C37 C5 C6 C7 -17.2(14)
N3 C6 C7 C8 3.7(11)
C5 C6 C7 C8 -173.6(9)
C6 C7 C8 C9 -3.3(11)
C6 N3 C9 C8 0.7(11)
C6 N3 C9 C10 -179.5(9)
C7 C8 C9 N3 1.6(11)
C7 C8 C9 C10 -178.1(10)
N3 C9 C10 C11 -23.0(15)
C8 C9 C10 C11 156.7(10)
N3 C9 C10 C43 157.2(9)
C8 C9 C10 C43 -23.1(15)
C9 C10 C11 N4 -8.3(15)
C43 C10 C11 N4 171.5(9)
C9 C10 C11 C12 170.4(9)
C43 C10 C11 C12 -9.8(15)
C14 N4 C11 C10 178.8(9)
C14 N4 C11 C12 -0.1(10)
C10 C11 C12 C13 -177.8(9)
N4 C11 C12 C13 1.0(11)
C11 C12 C13 C14 -1.4(10)
C11 N4 C14 N5 -179.3(8)
C11 N4 C14 C13 -0.8(11)
C49 N5 C14 N4 -169.4(9)
C49 N5 C14 C13 12.4(17)
C12 C13 C14 N4 1.5(11)
C12 C13 C14 N5 179.8(9)
C18 N7 C15 N6 178.5(8)
C18 N7 C15 C16 -2.7(11)
C57 N6 C15 N7 -165.9(9)
C57 N6 C15 C16 15.5(17)
N7 C15 C16 C17 3.0(12)
N6 C15 C16 C17 -178.3(10)
C15 C16 C17 C18 -1.9(11)
C15 N7 C18 C19 -177.4(9)
C15 N7 C18 C17 1.4(10)
C16 C17 C18 C19 179.1(10)
C16 C17 C18 N7 0.4(11)
N7 C18 C19 C20 -10.2(15)
C17 C18 C19 C20 171.3(9)
N7 C18 C19 C65 167.5(9)
C17 C18 C19 C65 -11.0(16)
C23 N8 C20 C21 -2.7(11)
C23 N8 C20 C19 175.5(9)
C18 C19 C20 N8 -18.0(15)
C65 C19 C20 N8 164.2(9)
C18 C19 C20 C21 159.8(10)
C65 C19 C20 C21 -18.0(15)
N8 C20 C21 C22 3.3(11)
C19 C20 C21 C22 -174.8(10)
C20 C21 C22 C23 -2.6(12)
C20 N8 C23 C22 1.1(11)
C20 N8 C23 C24 179.9(9)
C21 C22 C23 N8 0.9(11)
C21 C22 C23 C24 -177.7(10)
N8 C23 C24 C25 -20.5(15)
C22 C23 C24 C25 158.0(11)
N8 C23 C24 C76 159.3(9)
C22 C23 C24 C76 -22.3(15)
C23 C24 C25 N9 -9.6(15)
C76 C24 C25 N9 170.7(9)
C23 C24 C25 C26 167.7(10)
C76 C24 C25 C26 -12.1(16)
C28 N9 C25 C24 177.5(9)
C28 N9 C25 C26 -0.2(10)
C24 C25 C26 C27 -177.2(10)
N9 C25 C26 C27 0.4(11)
C25 C26 C27 C28 -0.5(11)
C25 N9 C28 N10 -179.8(8)
C25 N9 C28 C27 -0.1(11)
C77 N10 C28 N9 -166.0(9)
C77 N10 C28 C27 14.4(16)
C26 C27 C28 N9 0.4(12)
C26 C27 C28 N10 -179.9(10)
C1 N1 C29 C34 8.4(16)
C1 N1 C29 C30 -173.6(10)
N1 C29 C30 C31 -179.0(9)
C34 C29 C30 C31 -0.9(14)
C29 C30 C31 C32 -1.1(15)
C29 C30 C31 C35 -178.7(9)
C30 C31 C32 C33 1.1(15)
C35 C31 C32 C33 178.7(9)
C31 C32 C33 C34 0.9(15)
C31 C32 C33 C36 178.6(9)
C32 C33 C34 C29 -2.9(15)
C36 C33 C34 C29 179.4(9)
N1 C29 C34 C33 -179.3(9)
C30 C29 C34 C33 2.8(14)
C30 C31 C35 F2 92.8(12)
C32 C31 C35 F2 -84.9(12)
C30 C31 C35 F1 -27.6(14)
C32 C31 C35 F1 154.8(10)
C30 C31 C35 F3 -147.3(10)
C32 C31 C35 F3 35.1(14)
C34 C33 C36 F4 84.1(12)
C32 C33 C36 F4 -93.8(11)
C34 C33 C36 F5 -155.0(10)
C32 C33 C36 F5 27.2(14)
C34 C33 C36 F6 -35.8(13)
C32 C33 C36 F6 146.4(10)
C4 C5 C37 C38 -53.3(13)
C6 C5 C37 C38 122.8(10)
C4 C5 C37 C42 126.3(10)
C6 C5 C37 C42 -57.6(12)
C42 C37 C38 C39 1.3(15)
C5 C37 C38 C39 -179.1(9)
C37 C38 C39 C40 -1.5(16)
C38 C39 C40 C41 1.0(15)
C39 C40 C41 C42 -0.4(15)
C40 C41 C42 C37 0.2(15)
C38 C37 C42 C41 -0.6(15)
C5 C37 C42 C41 179.8(9)
C11 C10 C43 C44 127.8(10)
C9 C10 C43 C44 -52.4(12)
C11 C10 C43 C48 -52.5(13)
C9 C10 C43 C48 127.3(10)
C48 C43 C44 C45 1.6(15)
C10 C43 C44 C45 -178.7(9)
C43 C44 C45 C46 -0.6(16)
C44 C45 C46 C47 -1.1(17)
C45 C46 C47 C48 1.8(17)
C46 C47 C48 C43 -0.8(16)
C44 C43 C48 C47 -0.9(15)
C10 C43 C48 C47 179.4(9)
C14 N5 C49 C50 14.4(16)
C14 N5 C49 C54 -166.2(10)
C54 C49 C50 C51 5.8(15)
N5 C49 C50 C51 -174.8(9)
C49 C50 C51 C52 -3.9(15)
C49 C50 C51 C55 173.5(10)
C50 C51 C52 C53 -0.8(16)
C55 C51 C52 C53 -178.1(10)
C51 C52 C53 C54 3.5(16)
C51 C52 C53 C56 -179.3(10)
C50 C49 C54 C53 -3.0(15)
N5 C49 C54 C53 177.6(9)
C52 C53 C54 C49 -1.7(15)
C56 C53 C54 C49 -178.8(10)
C52 C51 C55 F9 4.6(15)
C50 C51 C55 F9 -172.8(10)
C52 C51 C55 F8 -116.7(11)
C50 C51 C55 F8 66.0(13)
C52 C51 C55 F7 125.5(11)
C50 C51 C55 F7 -51.9(14)
C52 C53 C56 F10 44.4(14)
C54 C53 C56 F10 -138.5(11)
C52 C53 C56 F11 -76.0(13)
C54 C53 C56 F11 101.2(12)
C52 C53 C56 F12 165.1(10)
C54 C53 C56 F12 -17.7(15)
C15 N6 C57 C62 17.8(16)
C15 N6 C57 C58 -163.9(9)
N6 C57 C58 C59 179.6(9)
C62 C57 C58 C59 -2.1(15)
C57 C58 C59 C60 0.6(16)
C57 C58 C59 C63 -176.8(10)
C58 C59 C60 C61 0.1(17)
C63 C59 C60 C61 177.5(10)
C59 C60 C61 C62 0.7(17)
C59 C60 C61 C64 -178.6(11)
C60 C61 C62 C57 -2.2(17)
C64 C61 C62 C57 177.1(11)
N6 C57 C62 C61 -179.0(10)
C58 C57 C62 C61 2.8(15)
C58 C59 C63 F13 -25.8(14)
C60 C59 C63 F13 156.7(10)
C58 C59 C63 F15 -146.4(10)
C60 C59 C63 F15 36.1(15)
C58 C59 C63 F14 94.4(12)
C60 C59 C63 F14 -83.1(13)
C62 C61 C64 F16 169(4)
C60 C61 C64 F16 -11(5)
C62 C61 C64 F28 33(3)
C60 C61 C64 F28 -148(3)
C62 C61 C64 F18 -51(3)
C60 C61 C64 F18 128(3)
C62 C61 C64 F30 160(4)
C60 C61 C64 F30 -20(5)
C62 C61 C64 F29 -86(2)
C60 C61 C64 F29 93(2)
C62 C61 C64 F17 58.5(19)
C60 C61 C64 F17 -122.2(17)
C18 C19 C65 C70 125.2(11)
C20 C19 C65 C70 -56.9(13)
C18 C19 C65 C66 -57.8(13)
C20 C19 C65 C66 120.0(11)
C70 C65 C66 C67 0.6(16)
C19 C65 C66 C67 -176.4(10)
C65 C66 C67 C68 -1.0(16)
C66 C67 C68 C69 -0.5(16)
C67 C68 C69 C70 2.5(15)
C68 C69 C70 C65 -2.9(15)
C66 C65 C70 C69 1.4(15)
C19 C65 C70 C69 178.3(9)
C76 C71 C72 C73 -1.2(15)
C71 C72 C73 C74 1.1(16)
C72 C73 C74 C75 0.1(17)
C73 C74 C75 C76 -1.3(17)
C74 C75 C76 C71 1.1(15)
C74 C75 C76 C24 -179.6(10)
C72 C71 C76 C75 0.1(14)
C72 C71 C76 C24 -179.2(9)
C25 C24 C76 C75 -51.6(14)
C23 C24 C76 C75 128.6(10)
C25 C24 C76 C71 127.6(10)
C23 C24 C76 C71 -52.1(12)
C28 N10 C77 C78 17.0(15)
C28 N10 C77 C82 -164.9(9)
C82 C77 C78 C79 3.9(15)
N10 C77 C78 C79 -178.1(9)
C77 C78 C79 C80 -2.3(16)
C77 C78 C79 C83 177.4(10)
C78 C79 C80 C81 -0.3(17)
C83 C79 C80 C81 -180.0(11)
C79 C80 C81 C82 1.3(18)
C79 C80 C81 C84 179.2(12)
C80 C81 C82 C77 0.3(17)
C84 C81 C82 C77 -177.6(11)
C78 C77 C82 C81 -2.9(16)
N10 C77 C82 C81 178.9(10)
C80 C79 C83 F20 -138.4(11)
C78 C79 C83 F20 41.9(15)
C80 C79 C83 F21 -18.0(16)
C78 C79 C83 F21 162.2(10)
C80 C79 C83 F19 100.2(13)
C78 C79 C83 F19 -79.5(13)
C82 C81 C84 F26 110(4)
C80 C81 C84 F26 -68(4)
C82 C81 C84 F24 -16(3)
C80 C81 C84 F24 166(3)
C82 C81 C84 F22 -150(2)
C80 C81 C84 F22 32(3)
C82 C81 C84 F25 -113(3)
C80 C81 C84 F25 69(3)
C82 C81 C84 F23 102.0(16)
C80 C81 C84 F23 -76.0(16)
C82 C81 C84 F27 -8(3)
C80 C81 C84 F27 174(3)
